data_4303882
loop_
_publ_author_name
'Harry Adams'
'Anna M. Coffey'
'Michael J. Morris'
'Sarah A. Morris'

_publ_contact_author_address
;
  Department of Chemistry
  University of Sheffield
  Sheffield
  S3 7HF
  UK
;
_publ_contact_author_email m.morris@sheffield.ac.uk
_publ_contact_author_fax '0114 222 9346'
_publ_contact_author_name 'Michael J. Morris*'
_publ_contact_author_phone '0114 222 9363'
_publ_section_title
;
Efficient Transfer of Either One or Two Dithiolene Ligands from Nickel to
Ruthenium: Synthesis and Crystal Structures of [Ru(SCR=CPhS)2(PPh3)] and
[RuCl2(SCR=CPhS)(PPh3)2] (R = Ph, H)
;
_journal_name_full 'Inorganic Chemistry'
_journal_page_first 11945
_journal_page_last 11953
_journal_paper_doi 10.1021/ic9018458
_journal_volume 48
_journal_year 2009
_chemical_formula_sum 'C50 H43 O2 P Ru S4'
_chemical_formula_weight 936.12
_chemical_name_systematic
; 
 ? 
;
_space_group_IT_number 61
_symmetry_cell_setting orthorhombic
_symmetry_space_group_name_Hall '-P 2ac 2ab'
_symmetry_space_group_name_H-M 'P b c a'
_atom_sites_solution_hydrogens geom
_atom_sites_solution_primary direct
_atom_sites_solution_secondary difmap
_audit_creation_method SHELXL-97
_cell_angle_alpha 90.00
_cell_angle_beta 90.00
_cell_angle_gamma 90.00
_cell_formula_units_Z 8
_cell_length_a 15.556(2)
_cell_length_b 20.523(3)
_cell_length_c 27.394(3)
_cell_measurement_reflns_used 5598
_cell_measurement_temperature 150(2)
_cell_measurement_theta_max 49.517
_cell_measurement_theta_min 4.432
_cell_volume 8746(2)
_computing_cell_refinement 'Bruker XSCANS'
_computing_data_collection 'Bruker XSCANS'
_computing_data_reduction 'Bruker SHELXTL'
_computing_molecular_graphics 'Bruker SHELXTL'
_computing_publication_material 'Bruker SHELXTL'
_computing_structure_refinement 'SHELXL-97 (Sheldrick, 1997)'
_computing_structure_solution 'SHELXS-97 (Sheldrick, 1990)'
_diffrn_ambient_temperature 150(2)
_diffrn_measured_fraction_theta_full 0.986
_diffrn_measured_fraction_theta_max 0.986
_diffrn_measurement_device_type 'Bruker P4'
_diffrn_measurement_method '\w scans'
_diffrn_radiation_monochromator graphite
_diffrn_radiation_source 'fine-focus sealed tube'
_diffrn_radiation_type MoK\a
_diffrn_radiation_wavelength 0.71073
_diffrn_reflns_av_R_equivalents 0.1650
_diffrn_reflns_av_sigmaI/netI 0.1234
_diffrn_reflns_limit_h_max 19
_diffrn_reflns_limit_h_min -20
_diffrn_reflns_limit_k_max 25
_diffrn_reflns_limit_k_min -26
_diffrn_reflns_limit_l_max 35
_diffrn_reflns_limit_l_min -34
_diffrn_reflns_number 58524
_diffrn_reflns_theta_full 27.53
_diffrn_reflns_theta_max 27.53
_diffrn_reflns_theta_min 1.49
_exptl_absorpt_coefficient_mu 0.626
_exptl_absorpt_correction_T_max 0.9458
_exptl_absorpt_correction_T_min 0.8442
_exptl_absorpt_correction_type multi-scan
_exptl_absorpt_process_details Sadabs
_exptl_crystal_colour BLACK
_exptl_crystal_density_diffrn 1.422
_exptl_crystal_density_method 'not measured'
_exptl_crystal_description BLOCK
_exptl_crystal_F_000 3856
_exptl_crystal_size_max 0.28
_exptl_crystal_size_mid 0.12
_exptl_crystal_size_min 0.09
_refine_diff_density_max 1.092
_refine_diff_density_min -0.956
_refine_diff_density_rms 0.141
_refine_ls_extinction_method none
_refine_ls_goodness_of_fit_ref 1.024
_refine_ls_hydrogen_treatment constr
_refine_ls_matrix_type full
_refine_ls_number_parameters 525
_refine_ls_number_reflns 9943
_refine_ls_number_restraints 0
_refine_ls_restrained_S_all 1.024
_refine_ls_R_factor_all 0.1411
_refine_ls_R_factor_gt 0.0592
_refine_ls_shift/su_max 0.002
_refine_ls_shift/su_mean 0.000
_refine_ls_structure_factor_coef Fsqd
_refine_ls_weighting_details 'calc w=1/[\s^2^(Fo^2^)+(0.0689P)^2^+11.5260P] where P=(Fo^2^+2Fc^2^)/3'
_refine_ls_weighting_scheme calc
_refine_ls_wR_factor_gt 0.1281
_refine_ls_wR_factor_ref 0.1742
_reflns_number_gt 5476
_reflns_number_total 9943
_reflns_threshold_expression >2sigma(I)
_cod_data_source_file ic9018458_si_001_2.cif
_cod_data_source_block ims107m
_cod_depositor_comments
;
The following automatic conversions were performed:
'_symmetry_cell_setting' value 'Orthorhombic' changed to 'orthorhombic'
according to '/home/saulius/struct/CIF-dictionaries/cif_core.dic'
dictionary named 'cif_core.dic' version 2.4.1 from
2010-06-29.

'_exptl_absorpt_correction_type' value 'Multi-scan' changed
to 'multi-scan' according to
'/home/saulius/struct/CIF-dictionaries/cif_core.dic' dictionary named
'cif_core.dic' version 2.4.1 from 2010-06-29.

Automatic conversion script
Id: cif_fix_enum 1527 2010-12-29 10:47:43Z saulius 
;
_cod_original_cell_volume 8745.6(19)
_cod_database_code 4303882

loop_
_symmetry_equiv_pos_as_xyz
'x, y, z'
'-x+1/2, -y, z+1/2'
'-x, y+1/2, -z+1/2'
'x+1/2, -y+1/2, -z'
'-x, -y, -z'
'x-1/2, y, -z-1/2'
'x, -y-1/2, z-1/2'
'-x-1/2, y-1/2, z'

loop_
_atom_site_label
_atom_site_type_symbol
_atom_site_fract_x
_atom_site_fract_y
_atom_site_fract_z
_atom_site_U_iso_or_equiv
_atom_site_adp_type
_atom_site_occupancy
_atom_site_symmetry_multiplicity
_atom_site_calc_flag
_atom_site_refinement_flags
_atom_site_disorder_assembly
_atom_site_disorder_group
Ru1 Ru 0.86400(3) 0.789801(19) 0.870919(16) 0.01742(13) Uani 1 1 d . . .
P1 P 0.87644(9) 0.80307(6) 0.95257(5) 0.0183(3) Uani 1 1 d . . .
S1 S 0.94398(9) 0.87503(6) 0.84413(5) 0.0211(3) Uani 1 1 d . . .
S2 S 0.98734(9) 0.73258(6) 0.86657(5) 0.0210(3) Uani 1 1 d . . .
S3 S 0.78105(9) 0.69918(6) 0.87695(5) 0.0230(3) Uani 1 1 d . . .
S4 S 0.74280(9) 0.84022(6) 0.84512(5) 0.0214(3) Uani 1 1 d . . .
C1 C 1.0675(3) 0.7838(3) 0.84820(19) 0.0191(11) Uani 1 1 d . . .
C2 C 1.0480(4) 0.8490(3) 0.8387(2) 0.0224(12) Uani 1 1 d . . .
C3 C 0.6614(3) 0.7829(3) 0.8440(2) 0.0216(12) Uani 1 1 d . . .
C4 C 0.6796(4) 0.7195(3) 0.8586(2) 0.0228(12) Uani 1 1 d . . .
C5 C 1.1508(3) 0.7513(3) 0.8367(2) 0.0220(12) Uani 1 1 d . . .
C6 C 1.1924(4) 0.7622(3) 0.7928(2) 0.0250(13) Uani 1 1 d . . .
H6 H 1.1737 0.7968 0.7723 0.030 Uiso 1 1 calc R . .
C7 C 1.2603(4) 0.7239(3) 0.7783(2) 0.0305(14) Uani 1 1 d . . .
H7 H 1.2865 0.7310 0.7474 0.037 Uiso 1 1 calc R . .
C8 C 1.2910(4) 0.6747(3) 0.8086(2) 0.0365(16) Uani 1 1 d . . .
H8 H 1.3380 0.6483 0.7986 0.044 Uiso 1 1 calc R . .
C9 C 1.2521(4) 0.6646(3) 0.8536(2) 0.0334(15) Uani 1 1 d . . .
H9 H 1.2732 0.6317 0.8749 0.040 Uiso 1 1 calc R . .
C10 C 1.1818(4) 0.7027(3) 0.8675(2) 0.0255(13) Uani 1 1 d . . .
H10 H 1.1551 0.6955 0.8982 0.031 Uiso 1 1 calc R . .
C11 C 1.1125(3) 0.8988(3) 0.8238(2) 0.0223(12) Uani 1 1 d . . .
C12 C 1.1023(4) 0.9328(3) 0.7808(2) 0.0313(14) Uani 1 1 d . . .
H12 H 1.0543 0.9242 0.7604 0.038 Uiso 1 1 calc R . .
C13 C 1.1628(4) 0.9801(3) 0.7670(3) 0.0376(16) Uani 1 1 d . . .
H13 H 1.1564 1.0028 0.7370 0.045 Uiso 1 1 calc R . .
C14 C 1.2316(4) 0.9935(3) 0.7971(2) 0.0319(14) Uani 1 1 d . . .
H14 H 1.2723 1.0257 0.7879 0.038 Uiso 1 1 calc R . .
C15 C 1.2415(4) 0.9601(3) 0.8405(2) 0.0305(14) Uani 1 1 d . . .
H15 H 1.2883 0.9700 0.8615 0.037 Uiso 1 1 calc R . .
C16 C 1.1829(4) 0.9122(3) 0.8535(2) 0.0255(13) Uani 1 1 d . . .
H16 H 1.1909 0.8883 0.8828 0.031 Uiso 1 1 calc R . .
C17 C 0.5770(3) 0.8048(2) 0.8255(2) 0.0195(12) Uani 1 1 d . . .
C18 C 0.5384(4) 0.8616(3) 0.8441(2) 0.0232(12) Uani 1 1 d . . .
H18 H 0.5658 0.8857 0.8693 0.028 Uiso 1 1 calc R . .
C19 C 0.4611(4) 0.8818(3) 0.8257(2) 0.0283(14) Uani 1 1 d . . .
H19 H 0.4355 0.9202 0.8385 0.034 Uiso 1 1 calc R . .
C20 C 0.4192(4) 0.8485(3) 0.7892(2) 0.0309(14) Uani 1 1 d . . .
H20 H 0.3656 0.8634 0.7770 0.037 Uiso 1 1 calc R . .
C21 C 0.4574(4) 0.7920(3) 0.7706(2) 0.0292(14) Uani 1 1 d . . .
H21 H 0.4297 0.7684 0.7452 0.035 Uiso 1 1 calc R . .
C22 C 0.5346(3) 0.7702(3) 0.7886(2) 0.0227(12) Uani 1 1 d . . .
H22 H 0.5594 0.7314 0.7760 0.027 Uiso 1 1 calc R . .
C23 C 0.6158(4) 0.6658(3) 0.8601(2) 0.0263(14) Uani 1 1 d . . .
C24 C 0.5359(4) 0.6737(3) 0.8824(2) 0.0302(15) Uani 1 1 d . . .
H24 H 0.5206 0.7149 0.8956 0.036 Uiso 1 1 calc R . .
C25 C 0.4781(4) 0.6219(4) 0.8856(3) 0.0437(18) Uani 1 1 d . . .
H25 H 0.4239 0.6280 0.9009 0.052 Uiso 1 1 calc R . .
C26 C 0.4996(5) 0.5614(3) 0.8662(3) 0.047(2) Uani 1 1 d . . .
H26 H 0.4605 0.5260 0.8681 0.056 Uiso 1 1 calc R . .
C27 C 0.5791(5) 0.5536(3) 0.8443(3) 0.0459(19) Uani 1 1 d . . .
H27 H 0.5943 0.5124 0.8310 0.055 Uiso 1 1 calc R . .
C28 C 0.6363(4) 0.6046(3) 0.8413(2) 0.0336(15) Uani 1 1 d . . .
H28 H 0.6906 0.5981 0.8262 0.040 Uiso 1 1 calc R . .
C29 C 0.8748(3) 0.7302(3) 0.9913(2) 0.0198(12) Uani 1 1 d . . .
C30 C 0.9015(3) 0.6692(3) 0.9742(2) 0.0227(12) Uani 1 1 d . . .
H30 H 0.9185 0.6644 0.9411 0.027 Uiso 1 1 calc R . .
C31 C 0.9034(4) 0.6156(3) 1.0052(2) 0.0277(13) Uani 1 1 d . . .
H31 H 0.9215 0.5744 0.9932 0.033 Uiso 1 1 calc R . .
C32 C 0.8790(4) 0.6224(3) 1.0533(2) 0.0347(15) Uani 1 1 d . . .
H32 H 0.8797 0.5857 1.0744 0.042 Uiso 1 1 calc R . .
C33 C 0.8535(4) 0.6823(3) 1.0707(2) 0.0361(15) Uani 1 1 d . . .
H33 H 0.8377 0.6870 1.1040 0.043 Uiso 1 1 calc R . .
C34 C 0.8508(4) 0.7359(3) 1.0398(2) 0.0273(13) Uani 1 1 d . . .
H34 H 0.8324 0.7769 1.0521 0.033 Uiso 1 1 calc R . .
C35 C 0.7895(3) 0.8514(3) 0.97897(19) 0.0201(12) Uani 1 1 d . . .
C36 C 0.8032(4) 0.9025(3) 1.0122(2) 0.0261(13) Uani 1 1 d . . .
H36 H 0.8602 0.9145 1.0209 0.031 Uiso 1 1 calc R . .
C37 C 0.7338(4) 0.9354(3) 1.0322(2) 0.0332(15) Uani 1 1 d . . .
H37 H 0.7436 0.9702 1.0544 0.040 Uiso 1 1 calc R . .
C38 C 0.6514(4) 0.9182(3) 1.0203(2) 0.0377(17) Uani 1 1 d . . .
H38 H 0.6043 0.9411 1.0341 0.045 Uiso 1 1 calc R . .
C39 C 0.6367(4) 0.8673(3) 0.9880(2) 0.0321(14) Uani 1 1 d . . .
H39 H 0.5795 0.8551 0.9799 0.039 Uiso 1 1 calc R . .
C40 C 0.7053(4) 0.8342(3) 0.9675(2) 0.0266(13) Uani 1 1 d . . .
H40 H 0.6949 0.7994 0.9455 0.032 Uiso 1 1 calc R . .
C41 C 0.9766(3) 0.8435(3) 0.9689(2) 0.0207(12) Uani 1 1 d . . .
C42 C 0.9894(4) 0.9091(3) 0.9590(2) 0.0260(13) Uani 1 1 d . . .
H42 H 0.9445 0.9337 0.9444 0.031 Uiso 1 1 calc R . .
C43 C 1.0669(4) 0.9393(3) 0.9700(2) 0.0328(15) Uani 1 1 d . . .
H43 H 1.0742 0.9844 0.9634 0.039 Uiso 1 1 calc R . .
C44 C 1.1336(4) 0.9043(3) 0.9906(2) 0.0362(15) Uani 1 1 d . . .
H44 H 1.1862 0.9251 0.9987 0.043 Uiso 1 1 calc R . .
C45 C 1.1224(4) 0.8377(3) 0.9993(2) 0.0361(16) Uani 1 1 d . . .
H45 H 1.1683 0.8127 1.0126 0.043 Uiso 1 1 calc R . .
C46 C 1.0453(4) 0.8081(3) 0.9888(2) 0.0282(14) Uani 1 1 d . . .
H46 H 1.0384 0.7629 0.9951 0.034 Uiso 1 1 calc R . .
O1S O 0.4850(3) 0.9871(2) 0.08829(19) 0.0534(14) Uani 1 1 d . . .
O2S O 0.4386(3) 0.9496(2) 0.15939(18) 0.0435(12) Uani 1 1 d . . .
C1S C 0.3336(5) 0.9890(3) 0.1058(3) 0.0442(18) Uani 1 1 d . . .
H1S1 H 0.3280 1.0140 0.0755 0.066 Uiso 1 1 calc R . .
H1S2 H 0.3093 1.0140 0.1329 0.066 Uiso 1 1 calc R . .
H1S3 H 0.3028 0.9476 0.1025 0.066 Uiso 1 1 calc R . .
C2S C 0.4267(5) 0.9758(3) 0.1155(3) 0.0379(17) Uani 1 1 d . . .
C3S C 0.5262(5) 0.9310(3) 0.1724(3) 0.060(2) Uani 1 1 d . . .
H3S1 H 0.5633 0.9701 0.1740 0.072 Uiso 1 1 calc R . .
H3S2 H 0.5500 0.9010 0.1475 0.072 Uiso 1 1 calc R . .
C4S C 0.5234(7) 0.8980(4) 0.2212(3) 0.089(4) Uani 1 1 d . . .
H4S1 H 0.5072 0.9298 0.2463 0.134 Uiso 1 1 calc R . .
H4S2 H 0.5801 0.8800 0.2287 0.134 Uiso 1 1 calc R . .
H4S3 H 0.4809 0.8628 0.2204 0.134 Uiso 1 1 calc R . .

loop_
_atom_site_aniso_label
_atom_site_aniso_U_11
_atom_site_aniso_U_22
_atom_site_aniso_U_33
_atom_site_aniso_U_23
_atom_site_aniso_U_13
_atom_site_aniso_U_12
Ru1 0.0155(2) 0.0130(2) 0.0238(2) -0.00048(19) 0.00057(18) 0.00006(17)
P1 0.0162(7) 0.0146(7) 0.0242(7) -0.0013(6) 0.0005(5) 0.0003(5)
S1 0.0201(7) 0.0141(7) 0.0292(8) 0.0014(6) 0.0015(6) 0.0008(5)
S2 0.0179(7) 0.0132(6) 0.0319(8) 0.0001(6) 0.0033(6) 0.0004(5)
S3 0.0198(7) 0.0132(6) 0.0361(8) 0.0014(6) -0.0041(6) 0.0002(5)
S4 0.0197(7) 0.0134(6) 0.0312(8) 0.0006(6) -0.0016(6) -0.0011(5)
C1 0.020(3) 0.017(3) 0.020(3) -0.002(2) 0.002(2) 0.000(2)
C2 0.023(3) 0.019(3) 0.025(3) 0.002(2) -0.002(2) 0.000(2)
C3 0.020(3) 0.022(3) 0.023(3) -0.006(3) 0.001(2) -0.005(2)
C4 0.023(3) 0.018(3) 0.027(3) 0.000(2) 0.001(2) -0.001(2)
C5 0.019(3) 0.017(3) 0.030(3) 0.002(2) -0.003(2) -0.003(2)
C6 0.021(3) 0.024(3) 0.030(3) 0.000(3) -0.003(2) -0.003(2)
C7 0.023(3) 0.036(4) 0.033(3) 0.002(3) 0.006(3) -0.004(3)
C8 0.023(3) 0.032(4) 0.055(4) -0.003(3) 0.006(3) 0.009(3)
C9 0.022(3) 0.031(3) 0.047(4) 0.009(3) -0.002(3) 0.000(3)
C10 0.019(3) 0.024(3) 0.033(3) 0.002(3) 0.003(2) -0.001(2)
C11 0.021(3) 0.015(3) 0.030(3) -0.002(2) 0.002(2) 0.005(2)
C12 0.032(4) 0.030(3) 0.032(4) 0.004(3) -0.003(3) -0.011(3)
C13 0.040(4) 0.031(3) 0.043(4) 0.010(3) 0.001(3) -0.008(3)
C14 0.028(3) 0.023(3) 0.045(4) 0.002(3) 0.001(3) -0.008(3)
C15 0.020(3) 0.027(3) 0.044(4) -0.010(3) -0.004(3) -0.007(2)
C16 0.025(3) 0.020(3) 0.032(3) -0.002(3) 0.000(2) 0.003(2)
C17 0.016(3) 0.012(3) 0.030(3) 0.006(2) 0.000(2) -0.001(2)
C18 0.023(3) 0.021(3) 0.026(3) 0.000(2) 0.002(2) -0.001(2)
C19 0.024(3) 0.022(3) 0.039(4) 0.010(3) 0.001(3) 0.005(2)
C20 0.021(3) 0.033(3) 0.039(4) 0.008(3) 0.001(3) -0.001(3)
C21 0.024(3) 0.034(3) 0.030(3) 0.006(3) -0.002(2) -0.008(3)
C22 0.021(3) 0.021(3) 0.026(3) 0.001(2) 0.002(2) -0.001(2)
C23 0.026(3) 0.016(3) 0.037(4) 0.007(3) -0.011(3) 0.001(2)
C24 0.032(4) 0.032(3) 0.026(3) 0.006(3) -0.003(3) -0.009(3)
C25 0.028(4) 0.056(5) 0.047(4) 0.019(4) -0.008(3) -0.012(3)
C26 0.052(5) 0.037(4) 0.051(5) 0.018(4) -0.017(4) -0.030(4)
C27 0.055(5) 0.019(3) 0.064(5) 0.007(3) -0.008(4) -0.015(3)
C28 0.034(4) 0.021(3) 0.046(4) 0.002(3) -0.003(3) -0.005(3)
C29 0.013(3) 0.017(3) 0.029(3) 0.001(2) -0.003(2) -0.004(2)
C30 0.017(3) 0.020(3) 0.030(3) 0.004(2) 0.000(2) -0.006(2)
C31 0.021(3) 0.023(3) 0.039(4) 0.003(3) -0.003(3) -0.001(2)
C32 0.041(4) 0.027(3) 0.036(4) 0.016(3) -0.004(3) -0.004(3)
C33 0.041(4) 0.036(4) 0.031(4) 0.002(3) 0.004(3) -0.002(3)
C34 0.026(3) 0.023(3) 0.033(3) 0.003(3) 0.001(3) 0.003(3)
C35 0.023(3) 0.016(3) 0.022(3) 0.003(2) 0.002(2) -0.001(2)
C36 0.029(3) 0.020(3) 0.029(3) -0.006(3) 0.003(3) 0.000(3)
C37 0.041(4) 0.021(3) 0.037(4) -0.004(3) 0.009(3) 0.007(3)
C38 0.039(4) 0.032(4) 0.042(4) 0.002(3) 0.018(3) 0.017(3)
C39 0.024(3) 0.032(3) 0.041(4) 0.003(3) 0.007(3) 0.002(3)
C40 0.026(3) 0.024(3) 0.029(3) 0.000(3) 0.006(3) -0.005(3)
C41 0.019(3) 0.021(3) 0.022(3) -0.007(2) 0.003(2) -0.003(2)
C42 0.022(3) 0.023(3) 0.033(3) -0.004(3) -0.002(2) -0.004(2)
C43 0.042(4) 0.019(3) 0.037(4) -0.005(3) 0.004(3) -0.011(3)
C44 0.025(3) 0.042(4) 0.041(4) -0.008(3) -0.003(3) -0.015(3)
C45 0.017(3) 0.041(4) 0.050(4) 0.008(3) -0.005(3) 0.002(3)
C46 0.030(3) 0.022(3) 0.032(3) 0.001(3) -0.001(3) -0.003(3)
O1S 0.052(3) 0.047(3) 0.062(3) -0.004(3) 0.023(3) -0.004(3)
O2S 0.054(3) 0.029(2) 0.048(3) 0.002(2) 0.003(2) -0.002(2)
C1S 0.050(5) 0.030(4) 0.053(4) 0.002(3) 0.002(4) 0.001(3)
C2S 0.059(5) 0.012(3) 0.042(4) -0.005(3) 0.011(3) 0.001(3)
C3S 0.060(6) 0.021(4) 0.099(7) -0.001(4) -0.022(5) -0.006(4)
C4S 0.142(10) 0.054(6) 0.071(7) -0.017(5) -0.045(6) 0.022(6)

loop_
_atom_type_symbol
_atom_type_description
_atom_type_scat_dispersion_real
_atom_type_scat_dispersion_imag
_atom_type_scat_source
C C 0.0033 0.0016 'International Tables Vol C Tables 4.2.6.8 and 6.1.1.4'
H H 0.0000 0.0000 'International Tables Vol C Tables 4.2.6.8 and 6.1.1.4'
P P 0.1023 0.0942 'International Tables Vol C Tables 4.2.6.8 and 6.1.1.4'
S S 0.1246 0.1234 'International Tables Vol C Tables 4.2.6.8 and 6.1.1.4'
Ru Ru -1.2594 0.8363 'International Tables Vol C Tables 4.2.6.8 and 6.1.1.4'
O O 0.0106 0.0060 'International Tables Vol C Tables 4.2.6.8 and 6.1.1.4'

loop_
_geom_angle_atom_site_label_1
_geom_angle_atom_site_label_2
_geom_angle_atom_site_label_3
_geom_angle
_geom_angle_site_symmetry_1
_geom_angle_site_symmetry_3
_geom_angle_publ_flag
S2 Ru1 P1 92.42(5) . . ?
S2 Ru1 S4 158.61(6) . . ?
P1 Ru1 S4 108.96(5) . . ?
S2 Ru1 S1 85.28(5) . . ?
P1 Ru1 S1 100.38(5) . . ?
S4 Ru1 S1 90.19(5) . . ?
S2 Ru1 S3 93.49(5) . . ?
P1 Ru1 S3 94.32(5) . . ?
S4 Ru1 S3 85.62(5) . . ?
S1 Ru1 S3 165.29(6) . . ?
C41 P1 C35 106.8(2) . . ?
C41 P1 C29 104.0(2) . . ?
C35 P1 C29 101.8(2) . . ?
C41 P1 Ru1 111.79(18) . . ?
C35 P1 Ru1 113.17(18) . . ?
C29 P1 Ru1 118.20(18) . . ?
C2 S1 Ru1 107.86(19) . . ?
C1 S2 Ru1 108.49(19) . . ?
C4 S3 Ru1 107.70(19) . . ?
C3 S4 Ru1 107.7(2) . . ?
C2 C1 C5 125.3(5) . . ?
C2 C1 S2 119.1(4) . . ?
C5 C1 S2 115.0(4) . . ?
C1 C2 C11 124.1(5) . . ?
C1 C2 S1 119.2(4) . . ?
C11 C2 S1 116.6(4) . . ?
C4 C3 C17 124.4(5) . . ?
C4 C3 S4 118.8(4) . . ?
C17 C3 S4 116.7(4) . . ?
C3 C4 C23 124.5(5) . . ?
C3 C4 S3 120.1(4) . . ?
C23 C4 S3 115.4(4) . . ?
C6 C5 C10 118.7(5) . . ?
C6 C5 C1 121.1(5) . . ?
C10 C5 C1 119.6(5) . . ?
C7 C6 C5 121.1(5) . . ?
C6 C7 C8 120.4(6) . . ?
C9 C8 C7 119.2(6) . . ?
C8 C9 C10 120.0(6) . . ?
C5 C10 C9 120.5(6) . . ?
C12 C11 C16 119.2(5) . . ?
C12 C11 C2 120.2(5) . . ?
C16 C11 C2 120.6(5) . . ?
C11 C12 C13 120.2(6) . . ?
C14 C13 C12 119.9(6) . . ?
C13 C14 C15 120.2(6) . . ?
C14 C15 C16 119.9(6) . . ?
C15 C16 C11 120.6(6) . . ?
C22 C17 C18 118.7(5) . . ?
C22 C17 C3 120.8(5) . . ?
C18 C17 C3 120.5(5) . . ?
C19 C18 C17 119.5(5) . . ?
C18 C19 C20 122.2(6) . . ?
C19 C20 C21 118.4(6) . . ?
C22 C21 C20 120.7(6) . . ?
C21 C22 C17 120.5(5) . . ?
C24 C23 C28 118.1(6) . . ?
C24 C23 C4 121.5(5) . . ?
C28 C23 C4 120.3(5) . . ?
C23 C24 C25 120.9(6) . . ?
C26 C25 C24 120.1(7) . . ?
C27 C26 C25 118.9(6) . . ?
C28 C27 C26 121.0(7) . . ?
C27 C28 C23 121.0(6) . . ?
C34 C29 C30 118.5(5) . . ?
C34 C29 P1 119.3(4) . . ?
C30 C29 P1 122.1(4) . . ?
C31 C30 C29 120.6(5) . . ?
C32 C31 C30 119.9(6) . . ?
C33 C32 C31 120.1(6) . . ?
C32 C33 C34 120.3(6) . . ?
C29 C34 C33 120.6(6) . . ?
C40 C35 C36 118.6(5) . . ?
C40 C35 P1 118.0(4) . . ?
C36 C35 P1 123.3(4) . . ?
C37 C36 C35 120.1(6) . . ?
C38 C37 C36 120.5(6) . . ?
C37 C38 C39 120.1(6) . . ?
C40 C39 C38 120.0(6) . . ?
C39 C40 C35 120.6(6) . . ?
C42 C41 C46 118.0(5) . . ?
C42 C41 P1 121.1(4) . . ?
C46 C41 P1 120.8(4) . . ?
C41 C42 C43 121.0(6) . . ?
C44 C43 C42 120.5(6) . . ?
C43 C44 C45 119.0(6) . . ?
C46 C45 C44 120.2(6) . . ?
C45 C46 C41 121.2(5) . . ?
C2S O2S C3S 117.2(6) . . ?
O1S C2S O2S 122.4(7) . . ?
O1S C2S C1S 125.9(7) . . ?
O2S C2S C1S 111.7(6) . . ?
O2S C3S C4S 108.0(7) . . ?

loop_
_geom_bond_atom_site_label_1
_geom_bond_atom_site_label_2
_geom_bond_distance
_geom_bond_site_symmetry_2
_geom_bond_publ_flag
Ru1 S2 2.2526(14) . ?
Ru1 P1 2.2616(15) . ?
Ru1 S4 2.2638(14) . ?
Ru1 S1 2.2686(14) . ?
Ru1 S3 2.2696(14) . ?
P1 C41 1.821(5) . ?
P1 C35 1.827(6) . ?
P1 C29 1.835(5) . ?
S1 C2 1.710(6) . ?
S2 C1 1.707(5) . ?
S3 C4 1.708(6) . ?
S4 C3 1.729(5) . ?
C1 C2 1.398(7) . ?
C1 C5 1.491(7) . ?
C2 C11 1.488(8) . ?
C3 C4 1.390(8) . ?
C3 C17 1.477(7) . ?
C4 C23 1.483(8) . ?
C5 C6 1.385(8) . ?
C5 C10 1.391(7) . ?
C6 C7 1.377(8) . ?
C7 C8 1.392(8) . ?
C8 C9 1.389(9) . ?
C9 C10 1.397(8) . ?
C11 C12 1.381(8) . ?
C11 C16 1.390(8) . ?
C12 C13 1.403(8) . ?
C13 C14 1.378(9) . ?
C14 C15 1.382(8) . ?
C15 C16 1.387(8) . ?
C17 C22 1.400(7) . ?
C17 C18 1.407(7) . ?
C18 C19 1.370(8) . ?
C19 C20 1.376(8) . ?
C20 C21 1.399(8) . ?
C21 C22 1.372(8) . ?
C23 C24 1.394(8) . ?
C23 C28 1.395(8) . ?
C24 C25 1.395(9) . ?
C25 C26 1.391(10) . ?
C26 C27 1.384(10) . ?
C27 C28 1.377(8) . ?
C29 C34 1.386(8) . ?
C29 C30 1.399(7) . ?
C30 C31 1.390(8) . ?
C31 C32 1.378(9) . ?
C32 C33 1.377(9) . ?
C33 C34 1.388(8) . ?
C35 C40 1.391(8) . ?
C35 C36 1.404(7) . ?
C36 C37 1.387(8) . ?
C37 C38 1.369(9) . ?
C38 C39 1.389(9) . ?
C39 C40 1.383(8) . ?
C41 C42 1.389(8) . ?
C41 C46 1.402(8) . ?
C42 C43 1.389(8) . ?
C43 C44 1.383(9) . ?
C44 C45 1.398(9) . ?
C45 C46 1.375(8) . ?
O1S C2S 1.198(8) . ?
O2S C2S 1.329(8) . ?
O2S C3S 1.459(9) . ?
C1S C2S 1.496(10) . ?
C3S C4S 1.498(11) . ?

loop_
_geom_torsion_atom_site_label_1
_geom_torsion_atom_site_label_2
_geom_torsion_atom_site_label_3
_geom_torsion_atom_site_label_4
_geom_torsion
_geom_torsion_site_symmetry_1
_geom_torsion_site_symmetry_2
_geom_torsion_site_symmetry_3
_geom_torsion_site_symmetry_4
_geom_torsion_publ_flag
S2 Ru1 P1 C41 57.8(2) . . . . ?
S4 Ru1 P1 C41 -121.6(2) . . . . ?
S1 Ru1 P1 C41 -27.8(2) . . . . ?
S3 Ru1 P1 C41 151.5(2) . . . . ?
S2 Ru1 P1 C35 178.46(19) . . . . ?
S4 Ru1 P1 C35 -1.0(2) . . . . ?
S1 Ru1 P1 C35 92.81(19) . . . . ?
S3 Ru1 P1 C35 -87.85(19) . . . . ?
S2 Ru1 P1 C29 -62.8(2) . . . . ?
S4 Ru1 P1 C29 117.7(2) . . . . ?
S1 Ru1 P1 C29 -148.4(2) . . . . ?
S3 Ru1 P1 C29 30.9(2) . . . . ?
S2 Ru1 S1 C2 -2.3(2) . . . . ?
P1 Ru1 S1 C2 89.3(2) . . . . ?
S4 Ru1 S1 C2 -161.4(2) . . . . ?
S3 Ru1 S1 C2 -88.1(3) . . . . ?
P1 Ru1 S2 C1 -98.6(2) . . . . ?
S4 Ru1 S2 C1 80.0(2) . . . . ?
S1 Ru1 S2 C1 1.6(2) . . . . ?
S3 Ru1 S2 C1 166.9(2) . . . . ?
S2 Ru1 S3 C4 -157.8(2) . . . . ?
P1 Ru1 S3 C4 109.5(2) . . . . ?
S4 Ru1 S3 C4 0.8(2) . . . . ?
S1 Ru1 S3 C4 -73.1(3) . . . . ?
S2 Ru1 S4 C3 87.5(2) . . . . ?
P1 Ru1 S4 C3 -94.0(2) . . . . ?
S1 Ru1 S4 C3 164.9(2) . . . . ?
S3 Ru1 S4 C3 -1.0(2) . . . . ?
Ru1 S2 C1 C2 -0.4(5) . . . . ?
Ru1 S2 C1 C5 -171.7(3) . . . . ?
C5 C1 C2 C11 -11.5(9) . . . . ?
S2 C1 C2 C11 178.2(4) . . . . ?
C5 C1 C2 S1 168.6(4) . . . . ?
S2 C1 C2 S1 -1.7(7) . . . . ?
Ru1 S1 C2 C1 2.9(5) . . . . ?
Ru1 S1 C2 C11 -177.0(4) . . . . ?
Ru1 S4 C3 C4 1.0(5) . . . . ?
Ru1 S4 C3 C17 -176.7(4) . . . . ?
C17 C3 C4 C23 -3.3(9) . . . . ?
S4 C3 C4 C23 179.1(4) . . . . ?
C17 C3 C4 S3 177.2(4) . . . . ?
S4 C3 C4 S3 -0.4(7) . . . . ?
Ru1 S3 C4 C3 -0.4(5) . . . . ?
Ru1 S3 C4 C23 -180.0(4) . . . . ?
C2 C1 C5 C6 -42.5(8) . . . . ?
S2 C1 C5 C6 128.2(5) . . . . ?
C2 C1 C5 C10 146.1(6) . . . . ?
S2 C1 C5 C10 -43.2(6) . . . . ?
C10 C5 C6 C7 3.4(8) . . . . ?
C1 C5 C6 C7 -168.0(5) . . . . ?
C5 C6 C7 C8 -2.6(9) . . . . ?
C6 C7 C8 C9 0.2(9) . . . . ?
C7 C8 C9 C10 1.3(10) . . . . ?
C6 C5 C10 C9 -1.9(8) . . . . ?
C1 C5 C10 C9 169.7(5) . . . . ?
C8 C9 C10 C5 -0.5(9) . . . . ?
C1 C2 C11 C12 122.8(6) . . . . ?
S1 C2 C11 C12 -57.3(7) . . . . ?
C1 C2 C11 C16 -58.2(8) . . . . ?
S1 C2 C11 C16 121.6(5) . . . . ?
C16 C11 C12 C13 0.4(9) . . . . ?
C2 C11 C12 C13 179.5(5) . . . . ?
C11 C12 C13 C14 -1.3(10) . . . . ?
C12 C13 C14 C15 0.5(10) . . . . ?
C13 C14 C15 C16 1.2(9) . . . . ?
C14 C15 C16 C11 -2.1(9) . . . . ?
C12 C11 C16 C15 1.3(8) . . . . ?
C2 C11 C16 C15 -177.7(5) . . . . ?
C4 C3 C17 C22 -49.6(8) . . . . ?
S4 C3 C17 C22 128.0(5) . . . . ?
C4 C3 C17 C18 131.5(6) . . . . ?
S4 C3 C17 C18 -50.9(7) . . . . ?
C22 C17 C18 C19 -0.4(8) . . . . ?
C3 C17 C18 C19 178.5(5) . . . . ?
C17 C18 C19 C20 0.0(9) . . . . ?
C18 C19 C20 C21 0.0(9) . . . . ?
C19 C20 C21 C22 0.5(9) . . . . ?
C20 C21 C22 C17 -0.9(8) . . . . ?
C18 C17 C22 C21 0.9(8) . . . . ?
C3 C17 C22 C21 -178.0(5) . . . . ?
C3 C4 C23 C24 -49.1(8) . . . . ?
S3 C4 C23 C24 130.5(5) . . . . ?
C3 C4 C23 C28 134.2(6) . . . . ?
S3 C4 C23 C28 -46.2(7) . . . . ?
C28 C23 C24 C25 -0.2(9) . . . . ?
C4 C23 C24 C25 -177.0(6) . . . . ?
C23 C24 C25 C26 -0.2(10) . . . . ?
C24 C25 C26 C27 0.3(10) . . . . ?
C25 C26 C27 C28 -0.1(11) . . . . ?
C26 C27 C28 C23 -0.3(11) . . . . ?
C24 C23 C28 C27 0.5(9) . . . . ?
C4 C23 C28 C27 177.3(6) . . . . ?
C41 P1 C29 C34 78.9(5) . . . . ?
C35 P1 C29 C34 -31.9(5) . . . . ?
Ru1 P1 C29 C34 -156.5(4) . . . . ?
C41 P1 C29 C30 -97.5(5) . . . . ?
C35 P1 C29 C30 151.7(5) . . . . ?
Ru1 P1 C29 C30 27.1(5) . . . . ?
C34 C29 C30 C31 0.4(8) . . . . ?
P1 C29 C30 C31 176.8(4) . . . . ?
C29 C30 C31 C32 -0.2(9) . . . . ?
C30 C31 C32 C33 -0.6(9) . . . . ?
C31 C32 C33 C34 1.1(10) . . . . ?
C30 C29 C34 C33 0.2(8) . . . . ?
P1 C29 C34 C33 -176.4(5) . . . . ?
C32 C33 C34 C29 -0.9(9) . . . . ?
C41 P1 C35 C40 173.7(4) . . . . ?
C29 P1 C35 C40 -77.6(5) . . . . ?
Ru1 P1 C35 C40 50.3(5) . . . . ?
C41 P1 C35 C36 -10.0(5) . . . . ?
C29 P1 C35 C36 98.7(5) . . . . ?
Ru1 P1 C35 C36 -133.4(4) . . . . ?
C40 C35 C36 C37 -1.2(8) . . . . ?
P1 C35 C36 C37 -177.4(4) . . . . ?
C35 C36 C37 C38 0.7(9) . . . . ?
C36 C37 C38 C39 0.2(10) . . . . ?
C37 C38 C39 C40 -0.5(9) . . . . ?
C38 C39 C40 C35 0.0(9) . . . . ?
C36 C35 C40 C39 0.8(8) . . . . ?
P1 C35 C40 C39 177.3(4) . . . . ?
C35 P1 C41 C42 -53.1(5) . . . . ?
C29 P1 C41 C42 -160.2(5) . . . . ?
Ru1 P1 C41 C42 71.2(5) . . . . ?
C35 P1 C41 C46 131.4(5) . . . . ?
C29 P1 C41 C46 24.3(5) . . . . ?
Ru1 P1 C41 C46 -104.3(5) . . . . ?
C46 C41 C42 C43 -2.3(9) . . . . ?
P1 C41 C42 C43 -177.9(4) . . . . ?
C41 C42 C43 C44 0.9(9) . . . . ?
C42 C43 C44 C45 1.2(10) . . . . ?
C43 C44 C45 C46 -1.8(10) . . . . ?
C44 C45 C46 C41 0.4(10) . . . . ?
C42 C41 C46 C45 1.6(9) . . . . ?
P1 C41 C46 C45 177.2(5) . . . . ?
C3S O2S C2S O1S -3.6(9) . . . . ?
C3S O2S C2S C1S 176.7(5) . . . . ?
C2S O2S C3S C4S -175.6(6) . . . . ?
